data_2017961
loop_
_publ_author_name
'Cai, Ying'

_publ_section_title
;
 Mononuclear and dinuclear bromide--nitrite cadmium(II) complexes with
 related 1,4-diazabicyclo[2.2.2]octane ligands
;
_journal_coeditor_code SQ3272
_journal_issue 1
_journal_name_full 'Acta Crystallographica Section C'
_journal_page_first m13
_journal_page_last m16
_journal_paper_doi 10.1107/S010827011005167X
_journal_volume 67
_journal_year 2011
_chemical_formula_iupac '[Cd Br (C8 H14 N3) (N O2)2 (H2 O)], H2 O'
_chemical_formula_moiety 'C8 H16 Br Cd N5 O5, H2 O'
_chemical_formula_sum 'C8 H18 Br Cd N5 O6'
_chemical_formula_weight 472.58
_chemical_name_systematic
;aquabromido(1-cyanomethyl-4-aza-1-azoniabicyclo[2.2.2]octane-
\k<i>N</i>^4^)bis(nitrito-\k^2^<i>O</i>,<i>O</i>')cadmium(II) monohydrate
;
_space_group_IT_number 14
_symmetry_cell_setting monoclinic
_symmetry_space_group_name_Hall '-P 2ybc'
_symmetry_space_group_name_H-M 'P 1 21/c 1'
_atom_sites_solution_hydrogens geom
_atom_sites_solution_primary direct
_atom_sites_solution_secondary difmap
_audit_creation_method SHELXL-97
_cell_angle_alpha 90.00
_cell_angle_beta 99.505(5)
_cell_angle_gamma 90.00
_cell_formula_units_Z 4
_cell_length_a 7.343(2)
_cell_length_b 16.254(5)
_cell_length_c 12.850(4)
_cell_measurement_reflns_used 4571
_cell_measurement_temperature 293(2)
_cell_measurement_theta_max 27.5126
_cell_measurement_theta_min 2.9774
_cell_volume 1512.6(8)
_computing_cell_refinement 'CrystalClear (Rigaku, 2005)'
_computing_data_collection 'CrystalClear (Rigaku, 2005)'
_computing_data_reduction 'CrystalClear (Rigaku, 2005)'
_computing_molecular_graphics 'DIAMOND (Brandenburg & Putz, 2005)'
_computing_publication_material 'SHELXL97 (Sheldrick, 2008)'
_computing_structure_refinement 'SHELXL97 (Sheldrick, 2008)'
_computing_structure_solution 'SHELXS97 (Sheldrick, 2008)'
_diffrn_ambient_temperature 293(2)
_diffrn_detector_area_resol_mean 28.2714
_diffrn_measured_fraction_theta_full 0.995
_diffrn_measured_fraction_theta_max 0.995
_diffrn_measurement_device_type 'Rigaku Mercury CCD'
_diffrn_measurement_method \w
_diffrn_radiation_monochromator graphite
_diffrn_radiation_source 'fine-focus sealed tube'
_diffrn_radiation_type MoK\a
_diffrn_radiation_wavelength 0.71073
_diffrn_reflns_av_R_equivalents 0.0470
_diffrn_reflns_av_sigmaI/netI 0.0406
_diffrn_reflns_limit_h_max 9
_diffrn_reflns_limit_h_min -9
_diffrn_reflns_limit_k_max 21
_diffrn_reflns_limit_k_min -21
_diffrn_reflns_limit_l_max 16
_diffrn_reflns_limit_l_min -16
_diffrn_reflns_number 16104
_diffrn_reflns_theta_full 27.48
_diffrn_reflns_theta_max 27.48
_diffrn_reflns_theta_min 2.04
_exptl_absorpt_coefficient_mu 4.119
_exptl_absorpt_correction_T_max 1.0000
_exptl_absorpt_correction_T_min 0.6627
_exptl_absorpt_correction_type multi-scan
_exptl_absorpt_process_details '(CrystalClear; Rigaku, 2005)'
_exptl_crystal_colour colourless
_exptl_crystal_density_diffrn 2.075
_exptl_crystal_density_method 'not measured'
_exptl_crystal_description block
_exptl_crystal_F_000 928
_exptl_crystal_size_max 0.2
_exptl_crystal_size_mid 0.2
_exptl_crystal_size_min 0.2
_refine_diff_density_max 1.474
_refine_diff_density_min -0.858
_refine_ls_extinction_coef 0.0055(11)
_refine_ls_extinction_method 'SHELXL97 (Sheldrick, 2008)'
_refine_ls_goodness_of_fit_ref 1.134
_refine_ls_hydrogen_treatment constr
_refine_ls_matrix_type full
_refine_ls_number_parameters 190
_refine_ls_number_reflns 3458
_refine_ls_number_restraints 34
_refine_ls_restrained_S_all 1.217
_refine_ls_R_factor_all 0.0412
_refine_ls_R_factor_gt 0.0352
_refine_ls_shift/su_max 0.001
_refine_ls_shift/su_mean 0.000
_refine_ls_structure_factor_coef Fsqd
_refine_ls_weighting_details 'calc w=1/[\s^2^(Fo^2^)+(0.0736P)^2^+0.0000P] where P=(Fo^2^+2Fc^2^)/3'
_refine_ls_weighting_scheme calc
_refine_ls_wR_factor_gt 0.1075
_refine_ls_wR_factor_ref 0.1232
_reflns_number_gt 3110
_reflns_number_total 3458
_reflns_threshold_expression I>2\s(I)
_cod_data_source_file sq3272.cif
_cod_data_source_block II
_cod_original_sg_symbol_H-M 'P 21/c'
_cod_database_code 2017961
_cod_database_fobs_code 2017961

loop_
_symmetry_equiv_pos_as_xyz
'x, y, z'
'-x, y+1/2, -z+1/2'
'-x, -y, -z'
'x, -y-1/2, z-1/2'

loop_
_atom_site_type_symbol
_atom_site_label
_atom_site_fract_x
_atom_site_fract_y
_atom_site_fract_z
_atom_site_U_iso_or_equiv
_atom_site_adp_type
_atom_site_calc_flag
_atom_site_refinement_flags
_atom_site_occupancy
_atom_site_disorder_assembly
_atom_site_disorder_group
C C1 0.2992(7) 0.6297(3) 0.7637(4) 0.0275(10) Uani d . 1 . .
H H1A 0.3909 0.6630 0.8079 0.033 Uiso d R 1 . .
H H1B 0.2320 0.6651 0.7098 0.033 Uiso d R 1 . .
C C2 0.3962(7) 0.5613(3) 0.7113(4) 0.0284(10) Uani d . 1 . .
H H2A 0.3997 0.5753 0.6383 0.034 Uiso d R 1 . .
H H2B 0.5220 0.5547 0.7476 0.034 Uiso d R 1 . .
C C3 0.2665(7) 0.5296(3) 0.8967(4) 0.0307(11) Uani d . 1 . .
H H3A 0.1902 0.5114 0.9471 0.037 Uiso d R 1 . .
H H3B 0.3802 0.5518 0.9358 0.037 Uiso d R 1 . .
C C4 0.3108(8) 0.4564(3) 0.8309(4) 0.0324(11) Uani d . 1 . .
H H4A 0.4363 0.4380 0.8552 0.039 Uiso d R 1 . .
H H4B 0.2277 0.4111 0.8384 0.039 Uiso d R 1 . .
C C5 0.0147(6) 0.5555(3) 0.7566(4) 0.0298(11) Uani d . 1 . .
H H5A -0.0631 0.5977 0.7189 0.036 Uiso d R 1 . .
H H5B -0.0601 0.5232 0.7970 0.036 Uiso d R 1 . .
C C6 0.0902(6) 0.4996(3) 0.6775(4) 0.0280(10) Uani d . 1 . .
H H6A 0.0212 0.4484 0.6692 0.034 Uiso d R 1 . .
H H6B 0.0769 0.5264 0.6092 0.034 Uiso d R 1 . .
C C7 0.3627(8) 0.4154(3) 0.6535(4) 0.0316(11) Uani d . 1 . .
H H7A 0.4950 0.4107 0.6759 0.038 Uiso d R 1 . .
H H7B 0.3073 0.3633 0.6678 0.038 Uiso d R 1 . .
C C8 0.3254(7) 0.4310(3) 0.5413(4) 0.0295(10) Uani d . 1 . .
N N1 0.1689(5) 0.5945(2) 0.8292(3) 0.0202(7) Uani d . 1 . .
N N2 0.2893(5) 0.4822(2) 0.7169(3) 0.0219(8) Uani d . 1 . .
N N3 0.2950(7) 0.4459(3) 0.4532(4) 0.0422(11) Uani d . 1 . .
N N4 -0.3010(5) 0.6625(2) 0.9524(3) 0.0259(8) Uani d DU 1 . .
N N5 0.2563(5) 0.8420(2) 0.9520(3) 0.0269(8) Uani d DU 1 . .
O O1 -0.2233(6) 0.6158(3) 0.9155(4) 0.0497(10) Uani d DU 1 . .
O O2 -0.2363(6) 0.7303(3) 0.9817(4) 0.0515(11) Uani d DU 1 . .
O O3 0.3111(6) 0.7861(3) 0.9084(4) 0.0496(10) Uani d DU 1 . .
O O4 0.1159(6) 0.8418(3) 0.9881(4) 0.0526(10) Uani d DU 1 . .
O O5 -0.0829(5) 0.7616(2) 0.7690(3) 0.0405(9) Uani d D 1 . .
H H5WA -0.0188 0.7869 0.7298 0.061 Uiso d RD 1 . .
H H5WB -0.1732 0.7296 0.7485 0.061 Uiso d RD 1 . .
O O6 0.5766(6) 0.7698(3) 1.1547(3) 0.0488(10) Uani d . 1 . .
H H6WA 0.5076 0.7313 1.1706 0.073 Uiso d R 1 . .
H H6WB 0.5543 0.7781 1.0885 0.073 Uiso d R 1 . .
Br Br1 0.19401(7) 0.63980(3) 1.12733(4) 0.03482(17) Uani d . 1 . .
Cd Cd1 0.05508(4) 0.700406(19) 0.93323(2) 0.02336(14) Uani d . 1 . .

loop_
_atom_site_aniso_label
_atom_site_aniso_U_11
_atom_site_aniso_U_22
_atom_site_aniso_U_33
_atom_site_aniso_U_12
_atom_site_aniso_U_13
_atom_site_aniso_U_23
C1 0.028(2) 0.026(2) 0.031(2) -0.0057(19) 0.0115(19) -0.0026(19)
C2 0.026(2) 0.027(2) 0.034(2) -0.0033(19) 0.0098(19) -0.0042(19)
C3 0.041(3) 0.029(2) 0.022(2) 0.010(2) 0.006(2) 0.0023(19)
C4 0.046(3) 0.029(2) 0.022(2) 0.010(2) 0.005(2) 0.0021(18)
C5 0.019(2) 0.032(3) 0.038(3) -0.0030(19) 0.0027(19) -0.015(2)
C6 0.023(2) 0.031(2) 0.030(2) -0.0008(19) 0.0022(18) -0.0120(19)
C7 0.042(3) 0.025(2) 0.028(2) 0.010(2) 0.009(2) -0.0008(19)
C8 0.026(2) 0.030(2) 0.033(3) 0.0023(19) 0.0078(19) -0.011(2)
N1 0.0180(17) 0.0213(18) 0.0214(18) -0.0005(14) 0.0035(14) 0.0003(14)
N2 0.0233(19) 0.0210(18) 0.0221(18) 0.0011(14) 0.0057(14) -0.0022(14)
N3 0.039(3) 0.057(3) 0.030(2) 0.004(2) 0.0071(19) -0.010(2)
N4 0.0222(18) 0.0355(19) 0.0168(17) -0.0076(15) -0.0058(13) 0.0073(14)
N5 0.0254(18) 0.0256(18) 0.0257(19) 0.0004(15) -0.0077(14) 0.0064(14)
O1 0.041(2) 0.051(2) 0.056(3) -0.0120(18) 0.0054(18) 0.001(2)
O2 0.041(2) 0.049(2) 0.066(3) -0.0003(18) 0.013(2) -0.016(2)
O3 0.042(2) 0.045(2) 0.062(3) -0.0062(18) 0.008(2) -0.0025(19)
O4 0.054(2) 0.039(2) 0.064(3) 0.003(2) 0.009(2) -0.012(2)
O5 0.035(2) 0.049(2) 0.036(2) -0.0009(17) 0.0028(16) 0.0143(17)
O6 0.038(2) 0.065(3) 0.043(2) 0.003(2) 0.0035(18) -0.006(2)
Br1 0.0400(3) 0.0389(3) 0.0252(3) 0.0049(2) 0.0043(2) 0.00038(19)
Cd1 0.0233(2) 0.0231(2) 0.0240(2) -0.00063(12) 0.00500(14) -0.00251(11)

loop_
_atom_type_symbol
_atom_type_description
_atom_type_scat_dispersion_real
_atom_type_scat_dispersion_imag
_atom_type_scat_source
C C 0.0033 0.0016 'International Tables Vol C Tables 4.2.6.8 and 6.1.1.4'
H H 0.0000 0.0000 'International Tables Vol C Tables 4.2.6.8 and 6.1.1.4'
N N 0.0061 0.0033 'International Tables Vol C Tables 4.2.6.8 and 6.1.1.4'
O O 0.0106 0.0060 'International Tables Vol C Tables 4.2.6.8 and 6.1.1.4'
Cd Cd -0.8075 1.2024 'International Tables Vol C Tables 4.2.6.8 and 6.1.1.4'
Br Br -0.2901 2.4595 'International Tables Vol C Tables 4.2.6.8 and 6.1.1.4'

loop_
_geom_angle_atom_site_label_1
_geom_angle_atom_site_label_2
_geom_angle_atom_site_label_3
_geom_angle_site_symmetry_1
_geom_angle_site_symmetry_3
_geom_angle
_geom_angle_publ_flag
N1 C1 C2 . . 110.9(4) ?
N1 C1 H1A . . 109.4 ?
C2 C1 H1A . . 109.4 ?
N1 C1 H1B . . 109.5 ?
C2 C1 H1B . . 109.5 ?
H1A C1 H1B . . 108.1 ?
N2 C2 C1 . . 108.2(4) ?
N2 C2 H2A . . 110.0 ?
C1 C2 H2A . . 110.1 ?
N2 C2 H2B . . 110.1 ?
C1 C2 H2B . . 110.1 ?
H2A C2 H2B . . 108.4 ?
N1 C3 C4 . . 111.1(4) ?
N1 C3 H3A . . 109.4 ?
C4 C3 H3A . . 109.4 ?
N1 C3 H3B . . 109.4 ?
C4 C3 H3B . . 109.4 ?
H3A C3 H3B . . 108.0 ?
N2 C4 C3 . . 108.9(4) ?
N2 C4 H4A . . 109.9 ?
C3 C4 H4A . . 109.9 ?
N2 C4 H4B . . 110.0 ?
C3 C4 H4B . . 109.9 ?
H4A C4 H4B . . 108.3 ?
N1 C5 C6 . . 110.3(4) ?
N1 C5 H5A . . 109.7 ?
C6 C5 H5A . . 109.7 ?
N1 C5 H5B . . 109.5 ?
C6 C5 H5B . . 109.5 ?
H5A C5 H5B . . 108.1 ?
N2 C6 C5 . . 109.1(3) ?
N2 C6 H6A . . 109.8 ?
C5 C6 H6A . . 109.9 ?
N2 C6 H6B . . 109.8 ?
C5 C6 H6B . . 109.8 ?
H6A C6 H6B . . 108.3 ?
C8 C7 N2 . . 112.7(4) ?
C8 C7 H7A . . 109.0 ?
N2 C7 H7A . . 109.0 ?
C8 C7 H7B . . 109.1 ?
N2 C7 H7B . . 109.1 ?
H7A C7 H7B . . 107.8 ?
N3 C8 C7 . . 177.9(5) ?
C3 N1 C5 . . 108.1(4) ?
C3 N1 C1 . . 108.2(4) ?
C5 N1 C1 . . 107.7(3) ?
C3 N1 Cd1 . . 111.3(3) ?
C5 N1 Cd1 . . 110.8(3) ?
C1 N1 Cd1 . . 110.6(3) ?
C6 N2 C4 . . 108.8(4) ?
C6 N2 C7 . . 111.7(4) ?
C4 N2 C7 . . 109.5(3) ?
C6 N2 C2 . . 108.0(4) ?
C4 N2 C2 . . 108.2(4) ?
C7 N2 C2 . . 110.5(4) ?
O1 N4 O2 . . 123.1(5) ?
O3 N5 O4 . . 124.6(4) ?
N4 O1 Cd1 . . 93.3(3) ?
N4 O2 Cd1 . . 93.1(3) ?
N5 O3 Cd1 . . 92.8(3) ?
N5 O4 Cd1 . . 91.1(3) ?
Cd1 O5 H5WA . . 121.8 ?
Cd1 O5 H5WB . . 102.3 ?
H5WA O5 H5WB . . 126.3 ?
H6WA O6 H6WB . . 109.5 ?
O2 Cd1 O5 . . 83.00(15) ?
O2 Cd1 O3 . . 132.41(14) ?
O5 Cd1 O3 . . 82.45(15) ?
O2 Cd1 N1 . . 134.50(13) ?
O5 Cd1 N1 . . 86.75(13) yes
O3 Cd1 N1 . . 89.43(13) yes
O2 Cd1 O4 . . 81.96(15) ?
O5 Cd1 O4 . . 83.89(16) ?
O3 Cd1 O4 . . 51.57(14) yes
N1 Cd1 O4 . . 140.72(14) ?
O2 Cd1 O1 . . 50.46(15) yes
O5 Cd1 O1 . . 85.77(14) ?
O3 Cd1 O1 . . 167.12(16) yes
N1 Cd1 O1 . . 84.71(14) yes
O4 Cd1 O1 . . 132.21(15) ?
O2 Cd1 Br1 . . 92.94(12) ?
O5 Cd1 Br1 . . 175.22(10) yes
O3 Cd1 Br1 . . 98.55(11) ?
N1 Cd1 Br1 . . 97.92(9) yes
O4 Cd1 Br1 . . 93.06(12) ?
O1 Cd1 Br1 . . 93.61(11) ?

loop_
_geom_bond_atom_site_label_1
_geom_bond_atom_site_label_2
_geom_bond_site_symmetry_2
_geom_bond_distance
_geom_bond_publ_flag
C1 N1 . 1.489(5) ?
C1 C2 . 1.535(6) ?
C1 H1A . 0.9700 ?
C1 H1B . 0.9699 ?
C2 N2 . 1.514(6) ?
C2 H2A . 0.9700 ?
C2 H2B . 0.9700 ?
C3 N1 . 1.474(6) ?
C3 C4 . 1.526(6) ?
C3 H3A . 0.9700 ?
C3 H3B . 0.9701 ?
C4 N2 . 1.506(6) ?
C4 H4A . 0.9701 ?
C4 H4B . 0.9701 ?
C5 N1 . 1.485(5) ?
C5 C6 . 1.533(6) ?
C5 H5A . 0.9700 ?
C5 H5B . 0.9699 ?
C6 N2 . 1.493(6) ?
C6 H6A . 0.9702 ?
C6 H6B . 0.9699 ?
C7 C8 . 1.444(7) ?
C7 N2 . 1.510(6) ?
C7 H7A . 0.9700 ?
C7 H7B . 0.9700 ?
C8 N3 . 1.144(7) ?
N1 Cd1 . 2.413(4) yes
N4 O1 . 1.102(5) ?
N4 O2 . 1.234(5) ?
N5 O3 . 1.172(5) ?
N5 O4 . 1.199(5) ?
O1 Cd1 . 2.443(4) yes
O2 Cd1 . 2.376(4) yes
O3 Cd1 . 2.403(4) yes
O4 Cd1 . 2.424(4) yes
O5 Cd1 . 2.401(4) yes
O5 H5WA . 0.8500 ?
O5 H5WB . 0.8500 ?
O6 H6WA . 0.8501 ?
O6 H6WB . 0.8500 ?
Br1 Cd1 . 2.7187(9) yes

loop_
_geom_hbond_atom_site_label_D
_geom_hbond_atom_site_label_H
_geom_hbond_atom_site_label_A
_geom_hbond_site_symmetry_A
_geom_hbond_distance_DH
_geom_hbond_distance_HA
_geom_hbond_distance_DA
_geom_hbond_angle_DHA
O5 H5WA Br1 4_575 0.85 2.50 3.352(4) 174.9
O5 H5WB O6 4_475 0.85 2.02 2.731(6) 140.1
O6 H6WA Br1 . 0.85 2.72 3.486(5) 150.5
O6 H6WB O2 1_655 0.85 2.36 2.872(6) 119.6
